data_4318058
loop_
_publ_author_name
'Rub\'en Mas-Ballest\'e'
'Merc\`e Capdevila'
'Paul A. Champkin'
'William Clegg'
'Robert A. Coxall'
'Agust\'i Lled\'os'
'Claire M\'egret'
'Pilar Gonz\'alez-Duarte'

_publ_section_title
;
 Diverse Evolution of [{Ph2P(CH2)nPPh2}Pt(\m-S)2Pt{Ph2P(CH2)nPPh2}] (n= 2,
 3) Metalloligands in CH2Cl2
;
_journal_name_full 'Inorganic Chemistry'
_journal_page_first 3218
_journal_page_last 3229
_journal_paper_doi 10.1021/ic0107173
_journal_volume 41
_journal_year 2002
_chemical_formula_sum 'C57 H58 O P4 Pt2 S2'
_chemical_formula_weight 1337.21
_chemical_name_systematic
;
?
;
_space_group_IT_number 14
_symmetry_cell_setting monoclinic
_symmetry_space_group_name_Hall '-P 2ybc'
_symmetry_space_group_name_H-M 'P 1 21/c 1'
_atom_sites_solution_hydrogens geom
_atom_sites_solution_primary direct
_atom_sites_solution_secondary difmap
_audit_creation_method SHELXL-97
_cell_angle_alpha 90.00
_cell_angle_beta 101.470(14)
_cell_angle_gamma 90.00
_cell_formula_units_Z 4
_cell_length_a 22.025(8)
_cell_length_b 14.753(5)
_cell_length_c 16.502(5)
_cell_measurement_temperature 160(2)
_cell_volume 5255(3)
_computing_structure_refinement 'SHELXL-97 (Sheldrick, 1997)'
_computing_structure_solution 'SHELXS-97 (Sheldrick, 1990)'
_diffrn_ambient_temperature 160(2)
_diffrn_measured_fraction_theta_full 0.973
_diffrn_measured_fraction_theta_max 0.879
_diffrn_radiation_monochromator graphite
_diffrn_radiation_source 'fine-focus sealed tube'
_diffrn_radiation_type MoK\a
_diffrn_radiation_wavelength 0.71073
_diffrn_reflns_av_R_equivalents 0.0758
_diffrn_reflns_av_sigmaI/netI 0.1065
_diffrn_reflns_limit_h_max 29
_diffrn_reflns_limit_h_min -29
_diffrn_reflns_limit_k_max 18
_diffrn_reflns_limit_k_min -19
_diffrn_reflns_limit_l_max 21
_diffrn_reflns_limit_l_min -22
_diffrn_reflns_number 29847
_diffrn_reflns_theta_full 26.00
_diffrn_reflns_theta_max 28.53
_diffrn_reflns_theta_min 1.67
_exptl_absorpt_coefficient_mu 5.559
_exptl_absorpt_correction_T_max 0.4027
_exptl_absorpt_correction_T_min 0.1121
_exptl_crystal_density_diffrn 1.690
_exptl_crystal_density_method 'not measured'
_exptl_crystal_F_000 2624
_exptl_crystal_size_max 0.70
_exptl_crystal_size_mid 0.30
_exptl_crystal_size_min 0.20
_refine_diff_density_max 1.835
_refine_diff_density_min -1.554
_refine_diff_density_rms 0.140
_refine_ls_extinction_method none
_refine_ls_goodness_of_fit_ref 0.765
_refine_ls_hydrogen_treatment mixed
_refine_ls_matrix_type full
_refine_ls_number_parameters 597
_refine_ls_number_reflns 11754
_refine_ls_number_restraints 0
_refine_ls_restrained_S_all 0.765
_refine_ls_R_factor_all 0.0519
_refine_ls_R_factor_gt 0.0305
_refine_ls_shift/su_max 0.002
_refine_ls_shift/su_mean 0.000
_refine_ls_structure_factor_coef Fsqd
_refine_ls_weighting_details 'calc w=1/[\s^2^(Fo^2^)+(0.0118P)^2^+0.0000P] where P=(Fo^2^+2Fc^2^)/3'
_refine_ls_weighting_scheme calc
_refine_ls_wR_factor_gt 0.0524
_refine_ls_wR_factor_ref 0.0543
_reflns_number_gt 7867
_reflns_number_total 11754
_reflns_threshold_expression >2sigma(I)
_cod_data_source_file ic0107173_1.cif
_cod_data_source_block compound_1
_cod_database_code 4318058

loop_
_symmetry_equiv_pos_as_xyz
'x, y, z'
'-x, y+1/2, -z+1/2'
'-x, -y, -z'
'x, -y-1/2, z-1/2'

loop_
_atom_site_label
_atom_site_type_symbol
_atom_site_fract_x
_atom_site_fract_y
_atom_site_fract_z
_atom_site_U_iso_or_equiv
_atom_site_adp_type
_atom_site_occupancy
_atom_site_symmetry_multiplicity
_atom_site_calc_flag
_atom_site_refinement_flags
_atom_site_disorder_assembly
_atom_site_disorder_group
Pt1 Pt 0.278754(9) 0.667115(13) 0.148620(11) 0.01639(5) Uani 1 1 d . . .
Pt2 Pt 0.231990(9) 0.522002(14) 0.269831(11) 0.01647(5) Uani 1 1 d . . .
S1 S 0.32800(6) 0.58692(9) 0.26657(7) 0.0189(3) Uani 1 1 d . . .
S2 S 0.19432(6) 0.66183(9) 0.21494(7) 0.0203(3) Uani 1 1 d . . .
P1 P 0.22303(6) 0.74723(9) 0.04171(8) 0.0209(3) Uani 1 1 d . . .
C1 C 0.1754(2) 0.6748(4) -0.0367(3) 0.0217(12) Uani 1 1 d . . .
C2 C 0.1493(2) 0.5954(4) -0.0134(3) 0.0249(13) Uani 1 1 d . . .
H2 H 0.1556 0.5796 0.0434 0.030 Uiso 1 1 calc R . .
C3 C 0.1145(2) 0.5396(4) -0.0717(3) 0.0319(14) Uani 1 1 d . . .
H3 H 0.0960 0.4864 -0.0549 0.038 Uiso 1 1 calc R . .
C4 C 0.1064(2) 0.5610(4) -0.1550(3) 0.0350(15) Uani 1 1 d . . .
H4 H 0.0835 0.5216 -0.1954 0.042 Uiso 1 1 calc R . .
C5 C 0.1318(3) 0.6399(4) -0.1787(3) 0.0402(17) Uani 1 1 d . . .
H5 H 0.1252 0.6554 -0.2357 0.048 Uiso 1 1 calc R . .
C6 C 0.1665(2) 0.6962(4) -0.1213(3) 0.0311(14) Uani 1 1 d . . .
H6 H 0.1844 0.7496 -0.1386 0.037 Uiso 1 1 calc R . .
C7 C 0.1655(2) 0.8295(4) 0.0636(3) 0.0272(13) Uani 1 1 d . . .
C8 C 0.0651(3) 0.8607(5) 0.0930(3) 0.0418(17) Uani 1 1 d . . .
H8 H 0.0268 0.8391 0.1036 0.050 Uiso 1 1 calc R . .
C9 C 0.1092(2) 0.7999(4) 0.0781(3) 0.0311(14) Uani 1 1 d . . .
H9 H 0.1006 0.7368 0.0777 0.037 Uiso 1 1 calc R . .
C10 C 0.0763(3) 0.9533(5) 0.0928(4) 0.0499(19) Uani 1 1 d . . .
H10 H 0.0457 0.9953 0.1022 0.060 Uiso 1 1 calc R . .
C11 C 0.1317(3) 0.9829(5) 0.0789(4) 0.0566(19) Uani 1 1 d . . .
H11 H 0.1398 1.0462 0.0791 0.068 Uiso 1 1 calc R . .
C12 C 0.1772(3) 0.9224(4) 0.0644(3) 0.0407(16) Uani 1 1 d . . .
H12 H 0.2158 0.9444 0.0551 0.049 Uiso 1 1 calc R . .
C13 C 0.2701(2) 0.8160(3) -0.0143(3) 0.0220(12) Uani 1 1 d . . .
H13A H 0.2425 0.8453 -0.0617 0.026 Uiso 1 1 calc R . .
H13B H 0.2902 0.8647 0.0229 0.026 Uiso 1 1 calc R . .
C14 C 0.3193(2) 0.7645(4) -0.0460(3) 0.0253(13) Uani 1 1 d . . .
H14A H 0.3326 0.8005 -0.0900 0.030 Uiso 1 1 calc R . .
H14B H 0.3014 0.7070 -0.0710 0.030 Uiso 1 1 calc R . .
C15 C 0.3765(2) 0.7429(4) 0.0218(3) 0.0260(13) Uani 1 1 d . . .
H15A H 0.3887 0.7980 0.0553 0.031 Uiso 1 1 calc R . .
H15B H 0.4114 0.7259 -0.0047 0.031 Uiso 1 1 calc R . .
P2 P 0.36235(6) 0.65089(9) 0.08999(7) 0.0193(3) Uani 1 1 d . . .
C16 C 0.4377(2) 0.6328(4) 0.1580(3) 0.0210(12) Uani 1 1 d . . .
C17 C 0.4790(2) 0.7033(4) 0.1803(3) 0.0341(15) Uani 1 1 d . . .
H17 H 0.4693 0.7623 0.1585 0.041 Uiso 1 1 calc R . .
C18 C 0.5352(2) 0.6872(5) 0.2354(3) 0.0377(16) Uani 1 1 d . . .
H18 H 0.5638 0.7355 0.2503 0.045 Uiso 1 1 calc R . .
C19 C 0.5492(3) 0.6033(5) 0.2677(3) 0.0405(17) Uani 1 1 d . . .
H19 H 0.5869 0.5934 0.3059 0.049 Uiso 1 1 calc R . .
C20 C 0.5086(2) 0.5330(4) 0.2450(3) 0.0359(15) Uani 1 1 d . . .
H20 H 0.5190 0.4739 0.2662 0.043 Uiso 1 1 calc R . .
C21 C 0.4524(2) 0.5476(4) 0.1911(3) 0.0291(14) Uani 1 1 d . . .
H21 H 0.4240 0.4989 0.1769 0.035 Uiso 1 1 calc R . .
C22 C 0.3562(2) 0.5535(3) 0.0207(3) 0.0156(11) Uani 1 1 d . . .
C23 C 0.3012(2) 0.5090(4) -0.0050(3) 0.0236(12) Uani 1 1 d . . .
H23 H 0.2664 0.5254 0.0177 0.028 Uiso 1 1 calc R . .
C24 C 0.2952(3) 0.4404(4) -0.0636(3) 0.0320(14) Uani 1 1 d . . .
H24 H 0.2562 0.4119 -0.0819 0.038 Uiso 1 1 calc R . .
C25 C 0.3460(3) 0.4134(4) -0.0955(3) 0.0357(15) Uani 1 1 d . . .
H25 H 0.3422 0.3657 -0.1349 0.043 Uiso 1 1 calc R . .
C26 C 0.4020(3) 0.4560(4) -0.0697(3) 0.0325(14) Uani 1 1 d . . .
H26 H 0.4368 0.4382 -0.0919 0.039 Uiso 1 1 calc R . .
C27 C 0.4080(2) 0.5241(4) -0.0118(3) 0.0281(13) Uani 1 1 d . . .
H27 H 0.4472 0.5519 0.0066 0.034 Uiso 1 1 calc R . .
P3 P 0.13513(6) 0.46935(10) 0.25199(8) 0.0207(3) Uani 1 1 d . . .
C28 C 0.0747(2) 0.5515(4) 0.2591(3) 0.0236(12) Uani 1 1 d . . .
C29 C 0.0357(2) 0.5875(4) 0.1917(3) 0.0329(14) Uani 1 1 d . . .
H29 H 0.0398 0.5698 0.1377 0.039 Uiso 1 1 calc R . .
C30 C -0.0094(3) 0.6486(4) 0.2011(3) 0.0405(16) Uani 1 1 d . . .
H30 H -0.0362 0.6722 0.1535 0.049 Uiso 1 1 calc R . .
C31 C -0.0162(2) 0.6762(4) 0.2782(4) 0.0363(15) Uani 1 1 d . . .
H31 H -0.0481 0.7173 0.2847 0.044 Uiso 1 1 calc R . .
C32 C 0.0246(3) 0.6425(4) 0.3464(3) 0.0405(16) Uani 1 1 d . . .
H32 H 0.0218 0.6628 0.4002 0.049 Uiso 1 1 calc R . .
C33 C 0.0688(2) 0.5807(4) 0.3376(3) 0.0310(14) Uani 1 1 d . . .
H33 H 0.0958 0.5573 0.3852 0.037 Uiso 1 1 calc R . .
C34 C 0.1105(2) 0.4094(4) 0.1537(3) 0.0235(12) Uani 1 1 d . . .
C35 C 0.1557(3) 0.3806(4) 0.1114(3) 0.0340(15) Uani 1 1 d . . .
H35 H 0.1970 0.4020 0.1284 0.041 Uiso 1 1 calc R . .
C36 C 0.1420(3) 0.3214(4) 0.0452(3) 0.0387(15) Uani 1 1 d . . .
H36 H 0.1739 0.3004 0.0187 0.046 Uiso 1 1 calc R . .
C37 C 0.0824(3) 0.2935(4) 0.0183(3) 0.0456(18) Uani 1 1 d . . .
H37 H 0.0727 0.2520 -0.0264 0.055 Uiso 1 1 calc R . .
C38 C 0.0365(3) 0.3253(4) 0.0557(3) 0.0401(16) Uani 1 1 d . . .
H38 H -0.0053 0.3084 0.0346 0.048 Uiso 1 1 calc R . .
C39 C 0.0502(2) 0.3818(4) 0.1240(3) 0.0326(14) Uani 1 1 d . . .
H39 H 0.0180 0.4017 0.1504 0.039 Uiso 1 1 calc R . .
C40 C 0.1204(2) 0.3816(4) 0.3260(3) 0.0287(14) Uani 1 1 d . . .
H40A H 0.1259 0.4088 0.3818 0.034 Uiso 1 1 calc R . .
H40B H 0.0769 0.3611 0.3100 0.034 Uiso 1 1 calc R . .
C41 C 0.1636(2) 0.2988(4) 0.3295(3) 0.0251(12) Uani 1 1 d . . .
H41A H 0.1646 0.2792 0.2724 0.030 Uiso 1 1 calc R . .
H41B H 0.1466 0.2482 0.3575 0.030 Uiso 1 1 calc R . .
C42 C 0.2304(2) 0.3188(4) 0.3756(3) 0.0267(13) Uani 1 1 d . . .
H42A H 0.2524 0.2605 0.3889 0.032 Uiso 1 1 calc R . .
H42B H 0.2285 0.3490 0.4287 0.032 Uiso 1 1 calc R . .
P4 P 0.27621(6) 0.39005(9) 0.31906(8) 0.0187(3) Uani 1 1 d . . .
C43 C 0.2938(2) 0.3159(4) 0.2372(3) 0.0205(12) Uani 1 1 d . . .
C44 C 0.2756(2) 0.2269(4) 0.2267(3) 0.0280(13) Uani 1 1 d . . .
H44 H 0.2536 0.1997 0.2644 0.034 Uiso 1 1 calc R . .
C45 C 0.2892(2) 0.1759(4) 0.1611(3) 0.0359(15) Uani 1 1 d . . .
H45 H 0.2767 0.1143 0.1543 0.043 Uiso 1 1 calc R . .
C46 C 0.3211(3) 0.2162(4) 0.1059(3) 0.0388(16) Uani 1 1 d . . .
H46 H 0.3299 0.1820 0.0609 0.047 Uiso 1 1 calc R . .
C47 C 0.3400(3) 0.3051(4) 0.1159(3) 0.0361(16) Uani 1 1 d . . .
H47 H 0.3628 0.3318 0.0788 0.043 Uiso 1 1 calc R . .
C48 C 0.3254(2) 0.3557(4) 0.1807(3) 0.0293(14) Uani 1 1 d . . .
H48 H 0.3370 0.4177 0.1866 0.035 Uiso 1 1 calc R . .
C49 C 0.3487(2) 0.3979(3) 0.3952(3) 0.0200(12) Uani 1 1 d . . .
C50 C 0.3931(2) 0.3313(4) 0.4037(3) 0.0295(13) Uani 1 1 d . . .
H50 H 0.3881 0.2816 0.3663 0.035 Uiso 1 1 calc R . .
C51 C 0.4448(2) 0.3361(4) 0.4657(3) 0.0378(15) Uani 1 1 d . . .
H51 H 0.4757 0.2905 0.4704 0.045 Uiso 1 1 calc R . .
C52 C 0.4519(2) 0.4074(4) 0.5213(3) 0.0336(15) Uani 1 1 d . . .
H52 H 0.4872 0.4098 0.5649 0.040 Uiso 1 1 calc R . .
C53 C 0.4086(2) 0.4734(4) 0.5137(3) 0.0317(14) Uani 1 1 d . . .
H53 H 0.4140 0.5228 0.5514 0.038 Uiso 1 1 calc R . .
C54 C 0.3559(2) 0.4693(4) 0.4509(3) 0.0261(12) Uani 1 1 d . . .
H54 H 0.3252 0.5152 0.4463 0.031 Uiso 1 1 calc R . .
O1 O 0.3543(3) 0.5847(4) 0.6687(3) 0.103(2) Uani 1 1 d . . .
C56 C 0.3435(4) 0.6125(5) 0.7329(4) 0.065(2) Uani 1 1 d . . .
C57 C 0.3913(3) 0.6645(5) 0.7926(4) 0.065(2) Uani 1 1 d . . .
H57A H 0.4314 0.6600 0.7758 0.097 Uiso 1 1 calc R . .
H57B H 0.3947 0.6392 0.8483 0.097 Uiso 1 1 calc R . .
H57C H 0.3789 0.7283 0.7928 0.097 Uiso 1 1 calc R . .
C55 C 0.2832(4) 0.6000(5) 0.7584(4) 0.067(2) Uani 1 1 d . . .
H55A H 0.2604 0.6576 0.7525 0.100 Uiso 1 1 calc R . .
H55B H 0.2903 0.5803 0.8162 0.100 Uiso 1 1 calc R . .
H55C H 0.2588 0.5540 0.7232 0.100 Uiso 1 1 calc R . .

loop_
_atom_site_aniso_label
_atom_site_aniso_U_11
_atom_site_aniso_U_22
_atom_site_aniso_U_33
_atom_site_aniso_U_23
_atom_site_aniso_U_13
_atom_site_aniso_U_12
Pt1 0.01869(10) 0.01467(11) 0.01656(9) 0.00026(8) 0.00531(7) -0.00089(9)
Pt2 0.01721(10) 0.01536(11) 0.01745(9) 0.00175(9) 0.00490(7) 0.00071(9)
S1 0.0214(7) 0.0177(7) 0.0174(6) 0.0019(5) 0.0031(5) -0.0015(6)
S2 0.0219(7) 0.0191(8) 0.0221(6) 0.0032(6) 0.0099(5) 0.0044(6)
P1 0.0237(7) 0.0187(8) 0.0209(7) 0.0026(6) 0.0061(6) 0.0019(6)
C1 0.020(3) 0.021(3) 0.024(3) 0.005(2) 0.005(2) 0.000(2)
C2 0.024(3) 0.029(3) 0.021(3) 0.002(2) 0.004(2) 0.003(3)
C3 0.027(3) 0.031(4) 0.037(3) -0.002(3) 0.005(2) -0.005(3)
C4 0.028(3) 0.044(4) 0.031(3) -0.011(3) -0.002(3) -0.008(3)
C5 0.036(3) 0.059(5) 0.023(3) -0.003(3) -0.001(3) -0.009(3)
C6 0.030(3) 0.041(4) 0.024(3) 0.002(3) 0.007(2) -0.009(3)
C7 0.032(3) 0.030(4) 0.018(3) -0.003(2) 0.000(2) 0.008(3)
C8 0.032(3) 0.059(5) 0.034(3) 0.000(3) 0.007(3) 0.016(3)
C9 0.030(3) 0.032(4) 0.028(3) -0.001(3) -0.001(2) 0.009(3)
C10 0.050(4) 0.048(5) 0.051(4) -0.009(3) 0.010(3) 0.029(4)
C11 0.071(5) 0.030(4) 0.067(5) -0.003(4) 0.011(4) 0.023(4)
C12 0.057(4) 0.027(4) 0.039(3) 0.004(3) 0.015(3) 0.004(3)
C13 0.028(3) 0.016(3) 0.023(3) 0.003(2) 0.009(2) -0.004(2)
C14 0.035(3) 0.019(3) 0.025(3) 0.002(2) 0.014(2) -0.007(3)
C15 0.032(3) 0.027(3) 0.024(3) 0.003(2) 0.016(2) -0.006(3)
P2 0.0197(7) 0.0194(8) 0.0191(6) -0.0008(6) 0.0048(5) -0.0034(6)
C16 0.020(3) 0.028(3) 0.017(3) -0.003(2) 0.010(2) -0.003(2)
C17 0.040(3) 0.040(4) 0.024(3) -0.006(3) 0.008(3) -0.012(3)
C18 0.025(3) 0.062(5) 0.026(3) -0.006(3) 0.005(2) -0.020(3)
C19 0.024(3) 0.073(5) 0.024(3) 0.007(3) 0.005(3) -0.002(3)
C20 0.028(3) 0.051(4) 0.029(3) 0.004(3) 0.007(2) 0.005(3)
C21 0.019(3) 0.037(4) 0.031(3) -0.001(3) 0.005(2) -0.003(3)
C22 0.019(3) 0.015(3) 0.014(2) 0.004(2) 0.005(2) -0.003(2)
C23 0.019(3) 0.025(3) 0.025(3) 0.002(2) 0.001(2) -0.002(2)
C24 0.034(3) 0.022(3) 0.038(3) -0.002(3) 0.000(3) -0.001(3)
C25 0.052(4) 0.028(4) 0.026(3) -0.011(3) 0.003(3) 0.002(3)
C26 0.036(3) 0.036(4) 0.029(3) -0.004(3) 0.015(3) 0.008(3)
C27 0.027(3) 0.028(3) 0.029(3) -0.002(3) 0.003(2) 0.001(3)
P3 0.0182(6) 0.0185(8) 0.0255(7) 0.0032(6) 0.0045(5) -0.0002(6)
C28 0.016(3) 0.025(3) 0.033(3) 0.000(2) 0.012(2) -0.004(2)
C29 0.038(3) 0.030(4) 0.030(3) 0.002(3) 0.006(3) 0.007(3)
C30 0.040(4) 0.037(4) 0.040(3) 0.003(3) -0.002(3) 0.013(3)
C31 0.031(3) 0.024(4) 0.055(4) -0.005(3) 0.010(3) 0.009(3)
C32 0.053(4) 0.035(4) 0.036(3) -0.006(3) 0.014(3) 0.004(3)
C33 0.023(3) 0.036(4) 0.032(3) -0.003(3) 0.002(2) 0.009(3)
C34 0.025(3) 0.021(3) 0.024(3) 0.004(2) 0.004(2) 0.000(2)
C35 0.039(3) 0.034(4) 0.024(3) 0.001(3) -0.005(3) 0.001(3)
C36 0.049(4) 0.037(4) 0.031(3) -0.004(3) 0.009(3) 0.005(3)
C37 0.072(5) 0.034(4) 0.024(3) 0.000(3) -0.006(3) -0.015(4)
C38 0.039(4) 0.036(4) 0.039(3) 0.011(3) -0.010(3) -0.020(3)
C39 0.030(3) 0.034(4) 0.034(3) 0.011(3) 0.006(3) -0.001(3)
C40 0.016(3) 0.035(4) 0.036(3) 0.008(3) 0.007(2) -0.006(3)
C41 0.022(3) 0.024(3) 0.030(3) 0.005(2) 0.007(2) -0.003(2)
C42 0.033(3) 0.024(3) 0.023(3) 0.010(2) 0.007(2) 0.001(3)
P4 0.0193(7) 0.0154(8) 0.0210(6) 0.0013(6) 0.0033(6) 0.0011(6)
C43 0.016(2) 0.023(3) 0.021(2) 0.001(2) -0.001(2) 0.003(2)
C44 0.026(3) 0.020(3) 0.034(3) 0.002(3) -0.001(2) 0.008(3)
C45 0.035(3) 0.026(4) 0.042(3) -0.013(3) -0.005(3) 0.004(3)
C46 0.046(4) 0.041(4) 0.023(3) -0.010(3) -0.006(3) 0.021(3)
C47 0.041(4) 0.041(4) 0.028(3) 0.004(3) 0.010(3) 0.019(3)
C48 0.041(3) 0.021(3) 0.028(3) 0.002(2) 0.012(3) 0.009(3)
C49 0.023(3) 0.018(3) 0.019(3) 0.003(2) 0.005(2) -0.001(2)
C50 0.021(3) 0.036(4) 0.033(3) -0.007(3) 0.009(2) 0.002(3)
C51 0.024(3) 0.048(4) 0.039(3) -0.004(3) 0.001(3) 0.013(3)
C52 0.026(3) 0.050(4) 0.023(3) 0.002(3) 0.001(2) -0.002(3)
C53 0.039(3) 0.025(3) 0.029(3) -0.004(3) 0.000(2) -0.003(3)
C54 0.030(3) 0.023(3) 0.026(3) 0.003(2) 0.005(2) 0.002(3)
O1 0.172(6) 0.114(5) 0.026(2) 0.007(3) 0.030(3) 0.106(5)
C56 0.111(7) 0.045(5) 0.043(4) 0.023(4) 0.025(5) 0.053(5)
C57 0.092(6) 0.052(5) 0.065(5) 0.024(4) 0.053(5) 0.035(5)
C55 0.112(7) 0.050(5) 0.038(4) 0.006(3) 0.012(4) 0.025(5)

loop_
_atom_type_symbol
_atom_type_description
_atom_type_scat_dispersion_real
_atom_type_scat_dispersion_imag
_atom_type_scat_source
C C 0.0033 0.0016 'International Tables Vol C Tables 4.2.6.8 and 6.1.1.4'
H H 0.0000 0.0000 'International Tables Vol C Tables 4.2.6.8 and 6.1.1.4'
P P 0.1023 0.0942 'International Tables Vol C Tables 4.2.6.8 and 6.1.1.4'
S S 0.1246 0.1234 'International Tables Vol C Tables 4.2.6.8 and 6.1.1.4'
Pt Pt -1.7033 8.3905 'International Tables Vol C Tables 4.2.6.8 and 6.1.1.4'
O O 0.0106 0.0060 'International Tables Vol C Tables 4.2.6.8 and 6.1.1.4'

loop_
_geom_angle_atom_site_label_1
_geom_angle_atom_site_label_2
_geom_angle_atom_site_label_3
_geom_angle
_geom_angle_site_symmetry_1
_geom_angle_site_symmetry_3
_geom_angle_publ_flag
P2 Pt1 P1 94.77(5) . . ?
P2 Pt1 S2 171.68(5) . . ?
P1 Pt1 S2 91.35(5) . . ?
P2 Pt1 S1 91.15(5) . . ?
P1 Pt1 S1 174.05(5) . . ?
S2 Pt1 S1 82.80(5) . . ?
P2 Pt1 Pt2 125.60(4) . . ?
P1 Pt1 Pt2 129.46(4) . . ?
S2 Pt1 Pt2 46.22(3) . . ?
S1 Pt1 Pt2 46.06(3) . . ?
P3 Pt2 P4 94.59(5) . . ?
P3 Pt2 S1 170.52(4) . . ?
P4 Pt2 S1 91.96(5) . . ?
P3 Pt2 S2 89.98(5) . . ?
P4 Pt2 S2 174.92(5) . . ?
S1 Pt2 S2 83.24(5) . . ?
P3 Pt2 Pt1 124.18(4) . . ?
P4 Pt2 Pt1 128.78(4) . . ?
S1 Pt2 Pt1 46.54(3) . . ?
S2 Pt2 Pt1 46.26(3) . . ?
Pt2 S1 Pt1 87.40(4) . . ?
Pt2 S2 Pt1 87.52(4) . . ?
C13 P1 C1 105.6(2) . . ?
C13 P1 C7 102.4(2) . . ?
C1 P1 C7 101.7(2) . . ?
C13 P1 Pt1 114.09(16) . . ?
C1 P1 Pt1 112.88(17) . . ?
C7 P1 Pt1 118.50(16) . . ?
C2 C1 C6 118.6(5) . . ?
C2 C1 P1 120.3(4) . . ?
C6 C1 P1 121.1(4) . . ?
C3 C2 C1 120.9(5) . . ?
C2 C3 C4 120.0(5) . . ?
C5 C4 C3 119.5(5) . . ?
C6 C5 C4 121.0(5) . . ?
C5 C6 C1 119.9(5) . . ?
C9 C7 C12 118.6(5) . . ?
C9 C7 P1 120.2(4) . . ?
C12 C7 P1 121.1(5) . . ?
C9 C8 C10 120.5(6) . . ?
C8 C9 C7 120.9(6) . . ?
C11 C10 C8 118.9(6) . . ?
C10 C11 C12 121.5(7) . . ?
C7 C12 C11 119.5(6) . . ?
C14 C13 P1 114.6(3) . . ?
C13 C14 C15 113.2(4) . . ?
C14 C15 P2 112.6(3) . . ?
C22 P2 C16 102.4(2) . . ?
C22 P2 C15 101.5(2) . . ?
C16 P2 C15 104.0(2) . . ?
C22 P2 Pt1 112.74(16) . . ?
C16 P2 Pt1 118.07(16) . . ?
C15 P2 Pt1 116.01(18) . . ?
C17 C16 C21 119.2(5) . . ?
C17 C16 P2 121.5(4) . . ?
C21 C16 P2 119.2(4) . . ?
C16 C17 C18 119.7(6) . . ?
C19 C18 C17 120.7(5) . . ?
C18 C19 C20 119.8(5) . . ?
C19 C20 C21 120.4(6) . . ?
C16 C21 C20 120.1(5) . . ?
C23 C22 C27 117.6(5) . . ?
C23 C22 P2 121.6(4) . . ?
C27 C22 P2 120.7(4) . . ?
C22 C23 C24 121.4(5) . . ?
C25 C24 C23 120.1(5) . . ?
C26 C25 C24 119.6(5) . . ?
C27 C26 C25 120.4(5) . . ?
C26 C27 C22 120.8(5) . . ?
C28 P3 C34 106.6(2) . . ?
C28 P3 C40 101.4(2) . . ?
C34 P3 C40 100.7(2) . . ?
C28 P3 Pt2 116.80(17) . . ?
C34 P3 Pt2 113.03(17) . . ?
C40 P3 Pt2 116.36(16) . . ?
C29 C28 C33 118.3(5) . . ?
C29 C28 P3 123.7(4) . . ?
C33 C28 P3 118.0(4) . . ?
C28 C29 C30 120.9(5) . . ?
C29 C30 C31 121.0(5) . . ?
C30 C31 C32 118.2(5) . . ?
C33 C32 C31 121.0(5) . . ?
C32 C33 C28 120.4(5) . . ?
C39 C34 C35 117.7(5) . . ?
C39 C34 P3 123.4(4) . . ?
C35 C34 P3 118.4(4) . . ?
C36 C35 C34 121.5(5) . . ?
C37 C36 C35 119.6(6) . . ?
C36 C37 C38 119.9(6) . . ?
C37 C38 C39 120.9(5) . . ?
C34 C39 C38 120.3(5) . . ?
C41 C40 P3 113.0(3) . . ?
C40 C41 C42 112.8(4) . . ?
C41 C42 P4 115.1(3) . . ?
C49 P4 C42 100.4(2) . . ?
C49 P4 C43 105.0(2) . . ?
C42 P4 C43 104.5(2) . . ?
C49 P4 Pt2 116.63(17) . . ?
C42 P4 Pt2 115.87(17) . . ?
C43 P4 Pt2 112.82(16) . . ?
C44 C43 C48 119.2(5) . . ?
C44 C43 P4 124.2(4) . . ?
C48 C43 P4 116.5(4) . . ?
C43 C44 C45 120.7(5) . . ?
C46 C45 C44 119.4(5) . . ?
C47 C46 C45 120.7(5) . . ?
C46 C47 C48 119.4(6) . . ?
C47 C48 C43 120.6(5) . . ?
C50 C49 C54 119.3(4) . . ?
C50 C49 P4 122.1(4) . . ?
C54 C49 P4 118.3(4) . . ?
C51 C50 C49 120.5(5) . . ?
C50 C51 C52 120.0(5) . . ?
C53 C52 C51 120.1(5) . . ?
C52 C53 C54 120.3(5) . . ?
C49 C54 C53 119.7(5) . . ?
O1 C56 C55 123.6(9) . . ?
O1 C56 C57 121.1(9) . . ?
C55 C56 C57 115.3(6) . . ?

loop_
_geom_bond_atom_site_label_1
_geom_bond_atom_site_label_2
_geom_bond_distance
_geom_bond_site_symmetry_2
_geom_bond_publ_flag
Pt1 P2 2.2566(15) . ?
Pt1 P1 2.2704(14) . ?
Pt1 S2 2.3392(14) . ?
Pt1 S1 2.3505(13) . ?
Pt1 Pt2 3.2349(7) . ?
Pt2 P3 2.2342(15) . ?
Pt2 P4 2.2546(15) . ?
Pt2 S1 2.3318(14) . ?
Pt2 S2 2.3379(14) . ?
P1 C13 1.828(5) . ?
P1 C1 1.837(5) . ?
P1 C7 1.841(5) . ?
C1 C2 1.391(7) . ?
C1 C6 1.406(6) . ?
C2 C3 1.379(7) . ?
C3 C4 1.386(7) . ?
C4 C5 1.382(8) . ?
C5 C6 1.372(7) . ?
C7 C9 1.381(7) . ?
C7 C12 1.395(8) . ?
C8 C9 1.380(7) . ?
C8 C10 1.388(9) . ?
C10 C11 1.360(9) . ?
C11 C12 1.397(8) . ?
C13 C14 1.500(6) . ?
C14 C15 1.543(6) . ?
C15 P2 1.830(5) . ?
P2 C22 1.824(5) . ?
P2 C16 1.828(5) . ?
C16 C17 1.383(7) . ?
C16 C21 1.383(7) . ?
C17 C18 1.403(7) . ?
C18 C19 1.359(8) . ?
C19 C20 1.372(8) . ?
C20 C21 1.391(6) . ?
C22 C23 1.369(6) . ?
C22 C27 1.423(7) . ?
C23 C24 1.387(7) . ?
C24 C25 1.386(7) . ?
C25 C26 1.374(7) . ?
C26 C27 1.374(7) . ?
P3 C28 1.820(5) . ?
P3 C34 1.832(5) . ?
P3 C40 1.852(5) . ?
C28 C29 1.370(7) . ?
C28 C33 1.396(7) . ?
C29 C30 1.373(7) . ?
C30 C31 1.373(7) . ?
C31 C32 1.386(7) . ?
C32 C33 1.363(7) . ?
C34 C39 1.384(7) . ?
C34 C35 1.392(7) . ?
C35 C36 1.384(7) . ?
C36 C37 1.363(8) . ?
C37 C38 1.368(8) . ?
C38 C39 1.385(7) . ?
C40 C41 1.543(7) . ?
C41 C42 1.545(6) . ?
C42 P4 1.835(5) . ?
P4 C49 1.828(5) . ?
P4 C43 1.839(5) . ?
C43 C44 1.374(7) . ?
C43 C48 1.398(7) . ?
C44 C45 1.398(7) . ?
C45 C46 1.389(8) . ?
C46 C47 1.377(8) . ?
C47 C48 1.393(7) . ?
C49 C50 1.374(7) . ?
C49 C54 1.385(7) . ?
C50 C51 1.372(6) . ?
C51 C52 1.385(7) . ?
C52 C53 1.351(7) . ?
C53 C54 1.395(6) . ?
O1 C56 1.202(7) . ?
C56 C55 1.483(10) . ?
C56 C57 1.502(10) . ?
